data_7100073
loop_
_publ_author_name
'Richard Dronskowski'
'Boniface P. T. Fokwa'
'Wuping Liao'

_publ_section_title
;
Eu8(NCN)5-&#948;I6+2&#948; (&#948; = 0.05): a novel
rare-earth carbodiimide iodide containing oligomeric tritetrahedral Eu8
clusters
;
_journal_name_full 'Chemical Communications'
_journal_paper_doi 10.1039/b504235f
_journal_year 2005
_chemical_formula_sum 'C4.95 Eu8 I6.1 N9.9'
_chemical_formula_weight 2187.92
_chemical_name_common ' Eu8 C4.95 N9.90 I6.10 '
_space_group_IT_number 12
_symmetry_cell_setting monoclinic
_symmetry_space_group_name_Hall '-C 2y'
_symmetry_space_group_name_H-M 'C 1 2/m 1'
_cell_angle_alpha 90.00
_cell_angle_beta 122.950(3)
_cell_angle_gamma 90.00
_cell_formula_units_Z 4
_cell_length_a 18.321(3)
_cell_length_b 10.6557(16)
_cell_length_c 16.405(3)
_cell_measurement_temperature 293(2)
_cell_volume 2687.5(7)
_diffrn_ambient_temperature 293(2)
_exptl_crystal_density_diffrn 5.407
_cod_original_sg_symbol_H-M 'C 2/m'
_cod_original_formula_sum 'C4.95 Eu8 I6.10 N9.90'
_cod_database_code 7100073

loop_
_symmetry_equiv_pos_as_xyz
'x, y, z'
'-x, y, -z'
'x+1/2, y+1/2, z'
'-x+1/2, y+1/2, -z'
'-x, -y, -z'
'x, -y, z'
'-x+1/2, -y+1/2, -z'
'x+1/2, -y+1/2, z'

loop_
_atom_site_label
_atom_site_type_symbol
_atom_site_fract_x
_atom_site_fract_y
_atom_site_fract_z
_atom_site_U_iso_or_equiv
_atom_site_adp_type
_atom_site_occupancy
_atom_site_symmetry_multiplicity
_atom_site_calc_flag
_atom_site_refinement_flags
_atom_site_disorder_assembly
_atom_site_disorder_group
Eu1 Eu 0.39885(6) 0.0000 0.13019(8) 0.0209(2) Uani 1 2 d S . .
Eu2 Eu 0.15766(4) 0.31229(7) 0.11312(6) 0.02171(17) Uani 1 1 d . . .
Eu3 Eu 0.15158(6) 0.0000 -0.11141(8) 0.0208(2) Uani 1 2 d S . .
Eu4 Eu 0.33632(7) 0.5000 0.34970(8) 0.0261(2) Uani 1 2 d S . .
Eu5 Eu 0.07201(5) 0.30617(8) 0.37044(6) 0.0300(2) Uani 1 1 d . . .
Eu6 Eu 0.35383(7) 0.0000 0.33781(8) 0.0272(2) Uani 1 2 d S . .
I1 I 0.18502(9) 0.0000 0.11801(11) 0.0263(3) Uani 1 2 d S . .
I2 I -0.00163(6) 0.20561(9) 0.13634(7) 0.0267(2) Uani 1 1 d . . .
I3 I 0.26079(7) 0.22422(10) 0.38734(8) 0.0318(2) Uani 1 1 d . . .
I4A I 0.0756(10) 0.0000 0.3762(12) 0.0318(2) Uani 0.094(3) 2 d SP . .
I4B I 0.04586(11) 0.0000 0.40479(13) 0.0318(2) Uani 0.906(3) 2 d SP . .
I5 I 0.0000 0.2105(15) 0.5000 0.0318(2) Uani 0.096(4) 2 d SP . .
N1 N 0.4089(8) -0.1557(11) 0.2679(9) 0.025(3) Uiso 1 1 d . . .
N2 N 0.0699(11) 0.5000 0.0077(12) 0.023(4) Uiso 1 2 d S . .
N3 N 0.1744(10) 0.5000 0.2251(12) 0.020(3) Uiso 1 2 d S . .
N4 N 0.0817(10) 0.5000 0.2921(12) 0.021(3) Uiso 1 2 d S . .
N5 N 0.3262(7) -0.3507(11) 0.2243(9) 0.025(3) Uiso 1 1 d . . .
N6 N 0.2798(8) -0.1512(12) -0.0061(9) 0.032(3) Uiso 1 1 d . . .
N7 N 0.548(2) 0.0000 0.467(2) 0.070(8) Uiso 0.904(4) 2 d SP . .
C1 C 0.3679(8) -0.2528(12) 0.2464(9) 0.017(3) Uiso 1 1 d . . .
C2 C 0.0000 0.5000 0.0000 0.013(5) Uiso 1 4 d S . .
C3 C 0.1262(10) 0.5000 0.2577(12) 0.011(3) Uiso 1 2 d S . .
C4 C 0.2500 -0.2500 0.0000 0.022(4) Uiso 1 2 d S . .
C5 C 0.5000 0.0000 0.5000 0.054(12) Uiso 0.904(4) 4 d SP . .

loop_
_atom_site_aniso_label
_atom_site_aniso_U_11
_atom_site_aniso_U_22
_atom_site_aniso_U_33
_atom_site_aniso_U_23
_atom_site_aniso_U_13
_atom_site_aniso_U_12
Eu1 0.0197(5) 0.0212(5) 0.0243(5) 0.000 0.0135(4) 0.000
Eu2 0.0187(3) 0.0179(3) 0.0333(4) 0.0007(3) 0.0172(3) 0.0007(3)
Eu3 0.0193(5) 0.0182(5) 0.0301(6) 0.000 0.0169(4) 0.000
Eu4 0.0235(5) 0.0285(6) 0.0291(6) 0.000 0.0162(5) 0.000
Eu5 0.0178(3) 0.0323(4) 0.0364(5) 0.0130(4) 0.0123(3) 0.0006(3)
Eu6 0.0365(6) 0.0227(5) 0.0307(6) 0.000 0.0236(5) 0.000
I1 0.0288(7) 0.0194(6) 0.0317(8) 0.000 0.0170(6) 0.000
I2 0.0211(4) 0.0263(5) 0.0376(6) -0.0034(4) 0.0191(4) -0.0041(4)
I3 0.0297(4) 0.0324(5) 0.0356(5) 0.0014(4) 0.0192(4) 0.0080(4)
I4A 0.0297(4) 0.0324(5) 0.0356(5) 0.0014(4) 0.0192(4) 0.0080(4)
I4B 0.0297(4) 0.0324(5) 0.0356(5) 0.0014(4) 0.0192(4) 0.0080(4)
I5 0.0297(4) 0.0324(5) 0.0356(5) 0.0014(4) 0.0192(4) 0.0080(4)

loop_
_geom_bond_atom_site_label_1
_geom_bond_atom_site_label_2
_geom_bond_distance
_geom_bond_site_symmetry_2
_geom_bond_publ_flag
Eu1 N2 2.618(17) 7 ?
Eu1 N6 2.654(13) . ?
Eu1 N6 2.654(13) 6 ?
Eu1 N1 2.727(12) 6 ?
Eu1 N1 2.727(12) . ?
Eu1 N4 2.932(16) 3_545 ?
Eu1 I2 3.6021(11) 8 ?
Eu1 I2 3.6021(11) 3_545 ?
Eu1 I1 3.8127(18) . ?
Eu1 Eu6 3.9162(16) . ?
Eu1 Eu5 4.0327(12) 8 ?
Eu1 Eu5 4.0327(12) 3_545 ?
Eu2 N2 2.560(10) . ?
Eu2 N6 2.596(13) 4 ?
Eu2 N3 2.619(10) . ?
Eu2 N5 2.627(12) 6 ?
Eu2 C2 3.1555(8) . ?
Eu2 C4 3.1877(8) 4 ?
Eu2 I2 3.3412(12) . ?
Eu2 I1 3.3596(9) . ?
Eu2 I2 3.6723(14) 2 ?
Eu2 Eu4 3.9947(13) . ?
Eu2 Eu2 4.0004(15) 6_565 ?
Eu2 Eu3 4.0400(12) 7 ?
Eu3 N6 2.585(13) 6 ?
Eu3 N6 2.585(13) . ?
Eu3 N5 2.635(12) 7_545 ?
Eu3 N5 2.635(12) 4 ?
Eu3 C4 3.1786(7) 4 ?
Eu3 C4 3.1786(7) . ?
Eu3 I2 3.3605(12) 5 ?
Eu3 I2 3.3605(12) 2 ?
Eu3 I1 3.4688(19) . ?
Eu3 Eu4 4.0339(16) 7 ?
Eu3 Eu2 4.0400(12) 7 ?
Eu3 Eu2 4.0400(12) 4_545 ?
Eu4 N3 2.526(16) . ?
Eu4 N5 2.527(12) 6 ?
Eu4 N5 2.527(12) 1_565 ?
Eu4 I4B 3.380(2) 7_556 ?
Eu4 I4B 3.432(2) 3 ?
Eu4 I3 3.4440(13) . ?
Eu4 I3 3.4440(13) 6_565 ?
Eu4 I5 3.473(10) 3 ?
Eu4 I5 3.473(10) 7_556 ?
Eu4 Eu2 3.9947(13) 6_565 ?
Eu4 Eu3 4.0339(16) 7 ?
Eu5 N4 2.490(9) . ?
Eu5 N1 2.541(12) 3_455 ?
Eu5 N7 2.78(2) 3_455 ?
Eu5 C1 3.200(12) 3_455 ?
Eu5 I5 3.217(5) . ?
Eu5 I4A 3.2635(11) . ?
Eu5 C3 3.266(13) . ?
Eu5 I4B 3.3889(10) . ?
Eu5 I3 3.4292(13) . ?
Eu5 I3 3.4693(14) 7_556 ?
Eu5 I2 3.4758(15) . ?
Eu5 Eu1 4.0327(12) 3_455 ?
Eu6 N1 2.519(12) 6 ?
Eu6 N1 2.519(12) . ?
Eu6 C5 2.5495(12) . ?
Eu6 N7 2.68(3) 5_656 ?
Eu6 N7 2.99(3) . ?
Eu6 C1 3.160(13) . ?
Eu6 C1 3.160(13) 6 ?
Eu6 I1 3.2304(19) . ?
Eu6 I3 3.2834(13) 6 ?
Eu6 I3 3.2834(13) . ?
Eu6 Eu5 4.2664(14) 8 ?
I1 Eu2 3.3596(9) 6 ?
I2 Eu3 3.3605(12) 5 ?
I2 Eu1 3.6021(11) 3_455 ?
I2 Eu2 3.6723(14) 2 ?
I3 Eu5 3.4693(14) 7_556 ?
I4A I4B 0.892(17) . ?
I4A Eu5 3.2635(10) 6 ?
I4B I5 3.099(11) . ?
I4B I5 3.099(11) 5_556 ?
I4B Eu4 3.380(2) 7_556 ?
I4B Eu5 3.3889(10) 6 ?
I4B Eu4 3.432(2) 3_445 ?
I5 I4B 3.099(11) 5_556 ?
I5 Eu5 3.217(5) 2_556 ?
I5 Eu4 3.473(10) 3_445 ?
I5 Eu4 3.473(10) 7_556 ?
N1 C1 1.212(17) . ?
N1 Eu5 2.541(12) 3_545 ?
N2 C2 1.216(16) . ?
N2 Eu2 2.560(10) 6_565 ?
N2 Eu1 2.618(17) 7 ?
N3 C3 1.26(2) . ?
N3 Eu2 2.619(10) 6_565 ?
N4 C3 1.22(2) . ?
N4 Eu5 2.490(9) 6_565 ?
N4 Eu1 2.932(16) 3_455 ?
N5 C1 1.226(17) . ?
N5 Eu4 2.527(12) 1_545 ?
N5 Eu2 2.627(12) 6 ?
N5 Eu3 2.635(12) 7_545 ?
N6 C4 1.215(13) . ?
N6 Eu2 2.596(13) 4_545 ?
N7 C5 1.25(3) . ?
N7 Eu6 2.68(3) 5_656 ?
N7 Eu5 2.78(2) 8 ?
N7 Eu5 2.78(2) 3_545 ?
C1 Eu5 3.200(12) 3_545 ?
C2 N2 1.216(16) 5_565 ?
C2 Eu2 3.1555(8) 6_565 ?
C2 Eu2 3.1555(8) 2 ?
C2 Eu2 3.1555(8) 5_565 ?
C3 Eu5 3.266(13) 6_565 ?
C4 N6 1.215(13) 7_545 ?
C4 Eu3 3.1786(7) 7_545 ?
C4 Eu2 3.1877(8) 4_545 ?
C4 Eu2 3.1877(8) 6 ?
C5 N7 1.25(3) 5_656 ?
C5 Eu6 2.5495(12) 5_656 ?
